data_4515716
loop_
_publ_author_name
'Li, Haoyu'
'Cheng, Zengrui'
'Tung, Chen-Ho'
'Xu, Zhenghu'

_publ_section_title
;
 Atom Transfer Radical Addition to Alkynes and Enynes: A Versatile
 Gold/Photoredox Approach to Thio-Functionalized Vinylsulfones
;
_journal_issue 9
_journal_name_full 'ACS Catalysis'
_journal_page_first 8237
_journal_paper_doi 10.1021/acscatal.8b02194
_journal_volume 8
_journal_year 2018
_chemical_formula_moiety 'C15 H11 F3 O2 S2'
_chemical_formula_sum 'C15 H11 F3 O2 S2'
_chemical_formula_weight 344.36
_space_group_IT_number 14
_space_group_name_Hall '-P 2ybc'
_space_group_name_H-M_alt 'P 1 21/c 1'
_symmetry_cell_setting monoclinic
_symmetry_space_group_name_H-M 'P 1 21/c 1'
_atom_sites_solution_hydrogens geom
_atom_sites_solution_primary direct
_atom_sites_solution_secondary difmap
_audit_creation_method SHELXL-97
_cell_angle_alpha 90.00
_cell_angle_beta 92.8630(10)
_cell_angle_gamma 90.00
_cell_formula_units_Z 4
_cell_length_a 11.7791(11)
_cell_length_b 5.8649(5)
_cell_length_c 21.894(2)
_cell_measurement_reflns_used 5906
_cell_measurement_temperature 293(2)
_cell_measurement_theta_max 27.48
_cell_measurement_theta_min 2.48
_cell_volume 1510.6(2)
_computing_cell_refinement 'Bruker SAINT'
_computing_data_collection 'Bruker APEX2'
_computing_data_reduction 'Bruker SAINT'
_computing_molecular_graphics 'Bruker SHELXTL'
_computing_publication_material 'Bruker SHELXTL'
_computing_structure_refinement 'SHELXL-2014 (Sheldrick 2014)'
_computing_structure_solution 'SHELXS-97 (Sheldrick 2008)'
_diffrn_ambient_temperature 293(2)
_diffrn_measured_fraction_theta_full 0.999
_diffrn_measured_fraction_theta_max 0.999
_diffrn_measurement_device_type 'Bruker APEX-II CCD'
_diffrn_measurement_method '\f and \w scans'
_diffrn_radiation_monochromator graphite
_diffrn_radiation_source 'fine-focus sealed tube'
_diffrn_radiation_type MoK\a
_diffrn_radiation_wavelength 0.71073
_diffrn_reflns_av_R_equivalents 0.0216
_diffrn_reflns_av_sigmaI/netI 0.0168
_diffrn_reflns_limit_h_max 14
_diffrn_reflns_limit_h_min -15
_diffrn_reflns_limit_k_max 7
_diffrn_reflns_limit_k_min -7
_diffrn_reflns_limit_l_max 25
_diffrn_reflns_limit_l_min -28
_diffrn_reflns_number 15860
_diffrn_reflns_theta_full 27.54
_diffrn_reflns_theta_max 27.54
_diffrn_reflns_theta_min 2.48
_exptl_absorpt_coefficient_mu 0.387
_exptl_absorpt_correction_T_max 0.9557
_exptl_absorpt_correction_T_min 0.7074
_exptl_absorpt_correction_type multi-scan
_exptl_crystal_colour colourless
_exptl_crystal_density_diffrn 1.514
_exptl_crystal_density_method 'not measured'
_exptl_crystal_description PLATE
_exptl_crystal_F_000 704
_exptl_crystal_size_max 0.96
_exptl_crystal_size_mid 0.47
_exptl_crystal_size_min 0.12
_refine_diff_density_max 0.480
_refine_diff_density_min -0.377
_refine_diff_density_rms 0.043
_refine_ls_extinction_method none
_refine_ls_goodness_of_fit_ref 3.500
_refine_ls_hydrogen_treatment mixed
_refine_ls_matrix_type full
_refine_ls_number_parameters 199
_refine_ls_number_reflns 3493
_refine_ls_number_restraints 0
_refine_ls_restrained_S_all 3.500
_refine_ls_R_factor_all 0.0512
_refine_ls_R_factor_gt 0.0418
_refine_ls_shift/su_max 0.000
_refine_ls_shift/su_mean 0.000
_refine_ls_structure_factor_coef Fsqd
_refine_ls_weighting_details 'calc w=1/[\s^2^(Fo^2^)+(0.0000P)^2^+0.0000P] where P=(Fo^2^+2Fc^2^)/3'
_refine_ls_weighting_scheme calc
_refine_ls_wR_factor_gt 0.0712
_refine_ls_wR_factor_ref 0.0717
_reflns_number_gt 2887
_reflns_number_total 3493
_reflns_threshold_expression >2sigma(I)
_cod_data_source_file cs8b02194_si_002.cif
_cod_data_source_block x1_a
_cod_depositor_comments
;
The following automatic conversions were performed:

data item '_symmetry_cell_setting' value 'Monoclinic' was changed to
'monoclinic' in accordance with the
/home/data/users/saulius/crontab/automatic-downloads/current/ACS/lib/dictionaries/cif_core.dic
dictionary named 'cif_core.dic' version 2.4.2 last updated on
2011-04-26.

Automatic conversion script
Id: cif_fix_values 6909 2019-04-08 15:41:33Z antanas 
;
_cod_original_sg_symbol_H-M P2(1)/c
_cod_database_code 4515716

loop_
_symmetry_equiv_pos_as_xyz
'x, y, z'
'-x, y+1/2, -z+1/2'
'-x, -y, -z'
'x, -y-1/2, z-1/2'

loop_
_atom_site_label
_atom_site_type_symbol
_atom_site_fract_x
_atom_site_fract_y
_atom_site_fract_z
_atom_site_U_iso_or_equiv
_atom_site_adp_type
_atom_site_occupancy
_atom_site_symmetry_multiplicity
_atom_site_calc_flag
_atom_site_refinement_flags
S1 S 0.88917(4) 0.03106(7) 0.58412(2) 0.04446(14) Uani 1 1 d .
S2 S 0.66514(4) 0.49335(8) 0.47322(2) 0.05253(15) Uani 1 1 d .
O1 O 0.83591(11) -0.18881(19) 0.58064(6) 0.0617(4) Uani 1 1 d .
F3 F 0.40484(10) 0.1501(2) 0.70480(6) 0.0932(4) Uani 1 1 d .
O2 O 1.00903(10) 0.0445(2) 0.57534(6) 0.0624(4) Uani 1 1 d .
F2 F 0.83688(12) 0.4604(2) 0.40199(6) 0.0967(5) Uani 1 1 d .
F1 F 0.75546(10) 0.7894(2) 0.40701(7) 0.1022(5) Uani 1 1 d .
C6 C 0.63943(13) 0.2599(3) 0.57615(8) 0.0377(4) Uani 1 1 d .
C10 C 0.86390(13) 0.1504(3) 0.65597(8) 0.0376(4) Uani 1 1 d .
C7 C 0.72294(14) 0.3034(3) 0.52902(8) 0.0385(4) Uani 1 1 d .
C11 C 0.91254(15) 0.3580(3) 0.67188(9) 0.0469(5) Uani 1 1 d .
H11 H 0.9553 0.4372 0.6443 0.056 Uiso 1 1 calc R
C8 C 0.82613(14) 0.2100(3) 0.52784(8) 0.0441(4) Uani 1 1 d .
H8 H 0.8684 0.2426 0.4942 0.053 Uiso 1 1 calc R
C13 C 0.79962(15) 0.0333(3) 0.69678(9) 0.0494(5) Uani 1 1 d .
H13 H 0.7663 -0.1054 0.6856 0.059 Uiso 1 1 calc R
C5 C 0.61765(15) 0.4255(3) 0.61899(8) 0.0456(5) Uani 1 1 d .
H5 H 0.6563 0.5637 0.6183 0.055 Uiso 1 1 calc R
C3 C 0.57986(15) 0.0558(3) 0.57681(9) 0.0500(5) Uani 1 1 d .
H3 H 0.5936 -0.0567 0.5481 0.060 Uiso 1 1 calc R
C1 C 0.48313(16) 0.1856(4) 0.66190(9) 0.0588(5) Uani 1 1 d .
C4 C 0.53960(17) 0.3885(3) 0.66268(9) 0.0561(5) Uani 1 1 d .
H4 H 0.5258 0.4989 0.6919 0.067 Uiso 1 1 calc R
C12 C 0.89681(17) 0.4462(3) 0.72931(10) 0.0562(5) Uani 1 1 d .
H12 H 0.9292 0.5856 0.7405 0.067 Uiso 1 1 calc R
C2 C 0.50018(17) 0.0194(3) 0.62004(11) 0.0613(6) Uani 1 1 d .
H2 H 0.4591 -0.1159 0.6205 0.074 Uiso 1 1 calc R
C15 C 0.83368(18) 0.3291(4) 0.76988(10) 0.0638(6) Uani 1 1 d .
H15 H 0.8235 0.3895 0.8085 0.077 Uiso 1 1 calc R
C14 C 0.78512(17) 0.1224(4) 0.75382(10) 0.0625(6) Uani 1 1 d .
H14 H 0.7426 0.0435 0.7816 0.075 Uiso 1 1 calc R
C9 C 0.79088(17) 0.6087(3) 0.44040(10) 0.0594(5) Uani 1 1 d .
H9 H 0.8469 0.6550 0.4726 0.071 Uiso 1 1 calc R

loop_
_atom_site_aniso_label
_atom_site_aniso_U_11
_atom_site_aniso_U_22
_atom_site_aniso_U_33
_atom_site_aniso_U_23
_atom_site_aniso_U_13
_atom_site_aniso_U_12
S1 0.0445(3) 0.0442(3) 0.0442(3) -0.0037(2) -0.0022(2) 0.0106(2)
S2 0.0458(3) 0.0625(3) 0.0484(3) 0.0116(2) -0.0065(2) 0.0037(2)
O1 0.0831(10) 0.0381(7) 0.0626(9) -0.0069(6) -0.0095(7) 0.0010(7)
F3 0.0728(9) 0.1322(11) 0.0770(9) 0.0375(8) 0.0275(7) 0.0060(8)
O2 0.0418(8) 0.0852(9) 0.0604(9) -0.0063(7) 0.0037(6) 0.0205(7)
F2 0.1117(11) 0.1234(11) 0.0578(9) -0.0106(8) 0.0320(8) 0.0034(9)
F1 0.0715(9) 0.1149(10) 0.1189(12) 0.0728(9) -0.0085(8) -0.0069(8)
C6 0.0337(9) 0.0382(9) 0.0405(11) 0.0021(8) -0.0055(8) 0.0051(8)
C10 0.0364(9) 0.0374(9) 0.0383(10) 0.0013(8) -0.0044(8) 0.0053(8)
C7 0.0411(10) 0.0377(9) 0.0362(10) -0.0047(8) -0.0034(8) 0.0019(8)
C11 0.0478(11) 0.0422(10) 0.0505(12) 0.0030(9) -0.0014(9) 0.0000(9)
C8 0.0469(11) 0.0494(10) 0.0361(11) 0.0014(8) 0.0040(9) 0.0051(9)
C13 0.0487(11) 0.0496(10) 0.0493(13) 0.0053(9) -0.0044(9) -0.0058(9)
C5 0.0478(11) 0.0425(10) 0.0464(12) -0.0043(9) 0.0012(9) -0.0001(8)
C3 0.0454(11) 0.0407(10) 0.0635(14) -0.0040(9) -0.0021(10) 0.0018(9)
C1 0.0445(12) 0.0805(15) 0.0520(13) 0.0241(12) 0.0081(10) 0.0070(11)
C4 0.0577(13) 0.0673(13) 0.0434(12) -0.0052(10) 0.0033(10) 0.0107(11)
C12 0.0625(13) 0.0461(11) 0.0588(14) -0.0091(10) -0.0092(11) 0.0042(10)
C2 0.0508(12) 0.0509(12) 0.0820(17) 0.0135(12) 0.0019(12) -0.0067(10)
C15 0.0686(14) 0.0775(14) 0.0451(13) -0.0098(12) -0.0007(11) 0.0163(13)
C14 0.0621(14) 0.0786(15) 0.0471(13) 0.0084(12) 0.0068(11) -0.0048(12)
C9 0.0580(13) 0.0702(13) 0.0498(13) 0.0129(11) -0.0005(10) 0.0022(11)

loop_
_atom_type_symbol
_atom_type_description
_atom_type_scat_dispersion_real
_atom_type_scat_dispersion_imag
_atom_type_scat_source
C C 0.0033 0.0016 'International Tables Vol C Tables 4.2.6.8 and 6.1.1.4'
H H 0.0000 0.0000 'International Tables Vol C Tables 4.2.6.8 and 6.1.1.4'
O O 0.0106 0.0060 'International Tables Vol C Tables 4.2.6.8 and 6.1.1.4'
F F 0.0171 0.0103 'International Tables Vol C Tables 4.2.6.8 and 6.1.1.4'
S S 0.1246 0.1234 'International Tables Vol C Tables 4.2.6.8 and 6.1.1.4'

loop_
_geom_angle_atom_site_label_1
_geom_angle_atom_site_label_2
_geom_angle_atom_site_label_3
_geom_angle
O1 S1 O2 118.19(8)
O1 S1 C8 109.37(8)
O2 S1 C8 104.92(8)
O1 S1 C10 108.16(8)
O2 S1 C10 107.99(8)
C8 S1 C10 107.78(8)
C7 S2 C9 102.46(9)
C5 C6 C3 119.19(16)
C5 C6 C7 120.20(15)
C3 C6 C7 120.59(15)
C13 C10 C11 120.53(16)
C13 C10 S1 120.18(13)
C11 C10 S1 119.25(13)
C8 C7 C6 125.39(15)
C8 C7 S2 124.47(13)
C6 C7 S2 110.12(11)
C12 C11 C10 119.11(17)
C12 C11 H11 120.4
C10 C11 H11 120.4
C7 C8 S1 125.85(14)
C7 C8 H8 117.1
S1 C8 H8 117.1
C14 C13 C10 119.74(18)
C14 C13 H13 120.1
C10 C13 H13 120.1
C4 C5 C6 120.90(17)
C4 C5 H5 119.6
C6 C5 H5 119.6
C2 C3 C6 120.06(18)
C2 C3 H3 120.0
C6 C3 H3 120.0
C2 C1 C4 123.08(18)
C2 C1 F3 118.8(2)
C4 C1 F3 118.1(2)
C1 C4 C5 118.12(18)
C1 C4 H4 120.9
C5 C4 H4 120.9
C15 C12 C11 120.28(19)
C15 C12 H12 119.9
C11 C12 H12 119.9
C1 C2 C3 118.64(18)
C1 C2 H2 120.7
C3 C2 H2 120.7
C12 C15 C14 120.5(2)
C12 C15 H15 119.8
C14 C15 H15 119.8
C13 C14 C15 119.87(19)
C13 C14 H14 120.1
C15 C14 H14 120.1
F2 C9 F1 107.13(17)
F2 C9 S2 111.76(14)
F1 C9 S2 105.85(13)
F2 C9 H9 110.6
F1 C9 H9 110.6
S2 C9 H9 110.6

loop_
_geom_bond_atom_site_label_1
_geom_bond_atom_site_label_2
_geom_bond_distance
S1 O1 1.4344(12)
S1 O2 1.4366(13)
S1 C8 1.7548(17)
S1 C10 1.7605(17)
S2 C7 1.7645(17)
S2 C9 1.809(2)
F3 C1 1.365(2)
F2 C9 1.342(2)
F1 C9 1.342(2)
C6 C5 1.383(2)
C6 C3 1.388(2)
C6 C7 1.483(2)
C10 C13 1.382(2)
C10 C11 1.383(2)
C7 C8 1.335(2)
C11 C12 1.380(2)
C11 H11 0.9300
C8 H8 0.9300
C13 C14 1.372(3)
C13 H13 0.9300
C5 C4 1.376(2)
C5 H5 0.9300
C3 C2 1.382(3)
C3 H3 0.9300
C1 C2 1.360(3)
C1 C4 1.363(3)
C4 H4 0.9300
C12 C15 1.371(3)
C12 H12 0.9300
C2 H2 0.9300
C15 C14 1.378(3)
C15 H15 0.9300
C14 H14 0.9300
C9 H9 0.9800
